data_7018723
loop_
_publ_author_name
'Coffer, Philippa K.'
'Dillon, Keith B.'
'Howard, Judith A. K.'
'Yufit, Dmitry S.'
'Zorina, Natalia V.'

_publ_section_title
;
 Synthesis and characterisation of selected group 14 derivatives of the
 2,5-(CF(3))(2)C(6)H(3) (Ar) ligand.
;
_journal_issue 15
_journal_name_full 'Dalton transactions (Cambridge, England : 2003)'
_journal_page_first 4460
_journal_page_last 4468
_journal_paper_doi 10.1039/c2dt12369j
_journal_volume 41
_journal_year 2012
_chemical_formula_moiety 'C24 H9 F19 Si'
_chemical_formula_sum 'C24 H9 F19 Si'
_chemical_formula_weight 686.40
_chemical_name_systematic
;
?
;
_space_group_IT_number 14
_symmetry_cell_setting monoclinic
_symmetry_space_group_name_Hall '-P 2yn'
_symmetry_space_group_name_H-M 'P 1 21/n 1'
_atom_sites_solution_hydrogens geom
_atom_sites_solution_primary direct
_atom_sites_solution_secondary difmap
_audit_creation_method SHELXL-97
_cell_angle_alpha 90.00
_cell_angle_beta 92.44(1)
_cell_angle_gamma 90.00
_cell_formula_units_Z 4
_cell_length_a 9.6178(4)
_cell_length_b 9.6651(4)
_cell_length_c 26.763(1)
_cell_measurement_reflns_used 3732
_cell_measurement_temperature 120(2)
_cell_measurement_theta_max 29.37
_cell_measurement_theta_min 2.60
_cell_volume 2485.55(17)
_computing_cell_refinement 'Bruker SAINT'
_computing_data_collection 'Bruker SMART'
_computing_data_reduction 'Bruker SAINT'
_computing_molecular_graphics 'Bruker SHELXTL'
_computing_publication_material 'Bruker SHELXTL'
_computing_structure_refinement 'SHELX-97 (Sheldrick, 1997)'
_computing_structure_solution 'SHELXS (Sheldrick, 1990)'
_diffrn_ambient_temperature 120(2)
_diffrn_measured_fraction_theta_full 0.996
_diffrn_measured_fraction_theta_max 0.996
_diffrn_measurement_device_type 'Bruker APEX Proteum M CCD'
_diffrn_measurement_method \w-scan
_diffrn_radiation_monochromator graphite
_diffrn_radiation_source 'Bede Microsource'
_diffrn_radiation_type MoK\a
_diffrn_radiation_wavelength 0.71073
_diffrn_reflns_av_R_equivalents 0.0709
_diffrn_reflns_av_sigmaI/netI 0.0751
_diffrn_reflns_limit_h_max 12
_diffrn_reflns_limit_h_min -12
_diffrn_reflns_limit_k_max 12
_diffrn_reflns_limit_k_min -12
_diffrn_reflns_limit_l_max 34
_diffrn_reflns_limit_l_min -34
_diffrn_reflns_number 21583
_diffrn_reflns_theta_full 27.50
_diffrn_reflns_theta_max 27.50
_diffrn_reflns_theta_min 2.99
_exptl_absorpt_coefficient_mu 0.253
_exptl_absorpt_correction_type none
_exptl_crystal_colour colourless
_exptl_crystal_density_diffrn 1.834
_exptl_crystal_density_method 'not measured'
_exptl_crystal_description plate
_exptl_crystal_F_000 1352
_exptl_crystal_size_max 0.38
_exptl_crystal_size_mid 0.09
_exptl_crystal_size_min 0.03
_refine_diff_density_max 0.651
_refine_diff_density_min -0.584
_refine_diff_density_rms 0.079
_refine_ls_extinction_method none
_refine_ls_goodness_of_fit_ref 0.951
_refine_ls_hydrogen_treatment constr
_refine_ls_matrix_type full
_refine_ls_number_parameters 397
_refine_ls_number_reflns 5690
_refine_ls_number_restraints 0
_refine_ls_restrained_S_all 0.951
_refine_ls_R_factor_all 0.0904
_refine_ls_R_factor_gt 0.0525
_refine_ls_shift/su_max 0.000
_refine_ls_shift/su_mean 0.000
_refine_ls_structure_factor_coef Fsqd
_refine_ls_weighting_details 'calc w=1/[\s^2^(Fo^2^)+(0.0800P)^2^+0.0000P] where P=(Fo^2^+2Fc^2^)/3'
_refine_ls_weighting_scheme calc
_refine_ls_wR_factor_gt 0.1309
_refine_ls_wR_factor_ref 0.1451
_reflns_number_gt 3528
_reflns_number_total 5690
_reflns_threshold_expression >2sigma(I)
_cod_data_source_file c2dt12369j.txt
_cod_data_source_block 3_s203
_cod_original_cell_volume 2485.6(2)
_cod_original_sg_symbol_H-M P21/n
_cod_database_code 7018723

loop_
_symmetry_equiv_pos_as_xyz
'x, y, z'
'-x+1/2, y+1/2, -z+1/2'
'-x, -y, -z'
'x-1/2, -y-1/2, z-1/2'

loop_
_atom_site_label
_atom_site_type_symbol
_atom_site_fract_x
_atom_site_fract_y
_atom_site_fract_z
_atom_site_U_iso_or_equiv
_atom_site_adp_type
_atom_site_occupancy
_atom_site_symmetry_multiplicity
_atom_site_calc_flag
_atom_site_refinement_flags
_atom_site_disorder_assembly
_atom_site_disorder_group
Si1 Si 0.75213(8) 0.37937(8) 0.14302(3) 0.01620(18) Uani 1 1 d . . .
F1 F 0.63523(17) 0.30438(16) 0.17363(6) 0.0222(4) Uani 1 1 d . . .
F2A F 0.8236(5) 0.4299(5) 0.01203(16) 0.0292(12) Uiso 0.50 1 d P A 1
F3A F 0.8606(5) 0.6487(5) 0.00711(17) 0.0342(12) Uiso 0.50 1 d P A 1
F4A F 0.9243(6) 0.5214(6) 0.0723(2) 0.0213(17) Uiso 0.50 1 d P A 1
F2B F 0.8260(5) 0.4719(5) 0.00513(16) 0.0280(11) Uiso 0.50 1 d P A 2
F3B F 0.8724(4) 0.6854(4) 0.01975(14) 0.0206(9) Uiso 0.50 1 d P A 2
F4B F 0.9252(6) 0.5452(6) 0.0769(2) 0.0196(16) Uiso 0.50 1 d P A 2
F5A F 0.2281(6) 0.5492(5) 0.1410(3) 0.0208(11) Uiso 0.40 1 d P B 1
F6A F 0.1919(6) 0.7083(8) 0.0825(2) 0.0151(12) Uiso 0.40 1 d P B 1
F7A F 0.2928(6) 0.7604(7) 0.1538(2) 0.0173(12) Uiso 0.40 1 d P B 1
F5B F 0.2592(9) 0.5805(9) 0.1581(3) 0.048(2) Uiso 0.30 1 d P B 2
F6B F 0.1835(9) 0.6603(9) 0.0897(3) 0.046(3) Uiso 0.30 1 d P B 2
F7B F 0.2981(9) 0.7953(8) 0.1404(3) 0.040(3) Uiso 0.30 1 d P B 2
F5C F 0.2118(8) 0.5477(8) 0.1213(3) 0.037(2) Uiso 0.30 1 d P B 3
F6C F 0.2075(10) 0.7468(10) 0.0857(4) 0.047(3) Uiso 0.30 1 d P B 3
F7C F 0.2898(9) 0.7181(9) 0.1625(3) 0.039(3) Uiso 0.30 1 d P B 3
F8 F 0.56142(17) 0.22706(18) 0.07620(7) 0.0285(4) Uani 1 1 d . . .
F9 F 0.58349(18) 0.03973(19) 0.11928(7) 0.0342(5) Uani 1 1 d . . .
F10 F 0.58948(19) 0.0328(2) 0.03935(7) 0.0360(5) Uani 1 1 d . . .
F11A F 1.2893(5) 0.0693(5) 0.06149(18) 0.0287(13) Uiso 0.50 1 d P C 1
F12A F 1.2711(4) 0.2894(4) 0.08500(16) 0.0232(9) Uiso 0.50 1 d P C 1
F13A F 1.2780(4) 0.1240(5) 0.13881(15) 0.0304(10) Uiso 0.50 1 d P C 1
F11B F 1.2881(5) 0.1025(5) 0.05396(16) 0.0212(11) Uiso 0.50 1 d P C 2
F12B F 1.2765(5) 0.2732(5) 0.10315(18) 0.0369(12) Uiso 0.50 1 d P C 2
F13B F 1.2718(4) 0.0694(5) 0.13436(16) 0.0333(11) Uiso 0.50 1 d P C 2
F14 F 0.8632(2) 0.18876(17) 0.21375(7) 0.0316(4) Uani 1 1 d . . .
F15 F 1.0849(2) 0.20637(19) 0.22672(8) 0.0414(5) Uani 1 1 d . . .
F16 F 0.9480(2) 0.23339(19) 0.28707(6) 0.0370(5) Uani 1 1 d . . .
F17A F 0.9826(5) 0.8866(5) 0.16311(16) 0.0276(12) Uiso 0.50 1 d P D 1
F18A F 1.0646(5) 0.9100(5) 0.24009(17) 0.0359(12) Uiso 0.50 1 d P D 1
F19A F 0.8404(4) 0.9020(4) 0.22193(17) 0.0266(11) Uiso 0.50 1 d P D 1
F17B F 1.0259(5) 0.8895(5) 0.16891(17) 0.0325(13) Uiso 0.50 1 d P D 2
F18B F 1.0194(5) 0.9213(4) 0.24745(16) 0.0281(11) Uiso 0.50 1 d P D 2
F19B F 0.8267(5) 0.9003(5) 0.2046(2) 0.0444(15) Uiso 0.50 1 d P D 2
C1 C 0.6475(3) 0.5097(3) 0.10453(10) 0.0179(6) Uani 1 1 d . . .
C2 C 0.6851(3) 0.5810(3) 0.06127(11) 0.0218(6) Uani 1 1 d . A .
C3 C 0.5941(3) 0.6728(3) 0.03676(12) 0.0291(7) Uani 1 1 d . . .
H3A H 0.6216 0.7182 0.0073 0.035 Uiso 1 1 calc R . .
C4 C 0.4643(3) 0.6987(3) 0.05480(12) 0.0304(7) Uani 1 1 d . . .
H4A H 0.4027 0.7619 0.0381 0.036 Uiso 1 1 calc R . .
C5 C 0.4253(3) 0.6313(3) 0.09763(11) 0.0240(7) Uani 1 1 d . B .
C6 C 0.5151(3) 0.5379(3) 0.12171(11) 0.0201(6) Uani 1 1 d . . .
H6A H 0.4857 0.4916 0.1507 0.024 Uiso 1 1 calc R . .
C7 C 0.8241(3) 0.5590(3) 0.03962(11) 0.0257(7) Uani 1 1 d . . .
C8 C 0.2867(3) 0.6609(3) 0.11878(13) 0.0301(7) Uani 1 1 d . . .
C9 C 0.8454(3) 0.2418(3) 0.10770(10) 0.0166(6) Uani 1 1 d . . .
C10 C 0.7856(3) 0.1267(3) 0.08309(10) 0.0181(6) Uani 1 1 d . . .
C11 C 0.8656(3) 0.0235(3) 0.06238(10) 0.0207(6) Uani 1 1 d . . .
H11A H 0.8215 -0.0531 0.0461 0.025 Uiso 1 1 calc R . .
C12 C 1.0088(3) 0.0320(3) 0.06540(10) 0.0214(6) Uani 1 1 d . . .
H12A H 1.0638 -0.0391 0.0517 0.026 Uiso 1 1 calc R . .
C13 C 1.0711(3) 0.1448(3) 0.08857(10) 0.0188(6) Uani 1 1 d . C .
C14 C 0.9919(3) 0.2477(3) 0.10927(10) 0.0185(6) Uani 1 1 d . . .
H14A H 1.0375 0.3244 0.1250 0.022 Uiso 1 1 calc R . .
C15 C 0.6303(3) 0.1064(3) 0.07967(11) 0.0223(6) Uani 1 1 d . . .
C16 C 1.2267(3) 0.1520(3) 0.09415(11) 0.0258(7) Uani 1 1 d . . .
C17 C 0.8735(3) 0.4724(3) 0.18872(10) 0.0166(6) Uani 1 1 d . . .
C18 C 0.9571(3) 0.4133(3) 0.22801(10) 0.0195(6) Uani 1 1 d . . .
C19 C 1.0414(3) 0.4941(3) 0.25958(11) 0.0243(7) Uani 1 1 d . . .
H19A H 1.0970 0.4512 0.2853 0.029 Uiso 1 1 calc R . .
C20 C 1.0458(3) 0.6354(3) 0.25413(11) 0.0246(7) Uani 1 1 d . . .
H20A H 1.1042 0.6901 0.2757 0.030 Uiso 1 1 calc R . .
C21 C 0.9635(3) 0.6964(3) 0.21658(10) 0.0208(6) Uani 1 1 d . D .
C22 C 0.8800(3) 0.6165(3) 0.18477(10) 0.0184(6) Uani 1 1 d . . .
H22A H 0.8248 0.6612 0.1593 0.022 Uiso 1 1 calc R . .
C23 C 0.9628(3) 0.2608(3) 0.23855(11) 0.0247(7) Uani 1 1 d . . .
C24 C 0.9612(3) 0.8502(3) 0.21004(11) 0.0266(7) Uani 1 1 d . . .

loop_
_atom_site_aniso_label
_atom_site_aniso_U_11
_atom_site_aniso_U_22
_atom_site_aniso_U_33
_atom_site_aniso_U_23
_atom_site_aniso_U_13
_atom_site_aniso_U_12
Si1 0.0148(4) 0.0172(4) 0.0167(4) -0.0009(3) 0.0011(3) 0.0001(3)
F1 0.0188(9) 0.0239(9) 0.0243(9) -0.0021(7) 0.0053(7) -0.0016(7)
F8 0.0169(9) 0.0285(10) 0.0396(11) -0.0066(8) -0.0048(8) 0.0041(7)
F9 0.0226(10) 0.0420(11) 0.0383(11) 0.0074(9) 0.0047(8) -0.0082(8)
F10 0.0231(10) 0.0427(12) 0.0413(11) -0.0214(9) -0.0085(8) -0.0018(9)
F14 0.0443(12) 0.0179(9) 0.0317(10) 0.0019(7) -0.0114(9) -0.0043(8)
F15 0.0380(12) 0.0248(10) 0.0615(14) 0.0047(9) 0.0046(10) 0.0113(9)
F16 0.0565(14) 0.0309(10) 0.0227(9) 0.0091(8) -0.0074(9) -0.0041(9)
C1 0.0173(14) 0.0170(14) 0.0193(14) -0.0044(11) -0.0011(12) -0.0006(11)
C2 0.0183(15) 0.0251(15) 0.0220(15) 0.0007(12) 0.0008(12) -0.0009(12)
C3 0.0267(18) 0.0341(18) 0.0263(17) 0.0106(13) -0.0020(14) 0.0020(14)
C4 0.0239(17) 0.0322(18) 0.0344(18) 0.0067(14) -0.0064(14) 0.0052(14)
C5 0.0196(15) 0.0204(15) 0.0316(17) -0.0060(13) -0.0022(13) -0.0007(12)
C6 0.0177(15) 0.0208(14) 0.0217(14) -0.0032(11) 0.0008(12) -0.0013(12)
C7 0.0245(17) 0.0319(17) 0.0209(15) 0.0078(13) 0.0042(13) 0.0012(13)
C8 0.0189(16) 0.0329(18) 0.0382(19) -0.0093(15) -0.0032(15) 0.0087(14)
C9 0.0168(14) 0.0181(14) 0.0148(13) 0.0012(10) -0.0004(11) 0.0011(11)
C10 0.0158(14) 0.0224(14) 0.0159(13) 0.0013(11) -0.0005(11) -0.0008(12)
C11 0.0225(16) 0.0220(15) 0.0176(14) -0.0041(11) -0.0007(12) -0.0012(12)
C12 0.0207(15) 0.0248(16) 0.0190(15) -0.0015(12) 0.0046(12) 0.0058(12)
C13 0.0159(15) 0.0249(15) 0.0156(14) 0.0016(11) -0.0005(11) 0.0013(12)
C14 0.0171(14) 0.0203(14) 0.0181(14) -0.0005(11) 0.0007(11) -0.0015(11)
C15 0.0193(15) 0.0232(15) 0.0241(15) -0.0066(12) -0.0032(12) -0.0015(12)
C16 0.0211(16) 0.0316(17) 0.0247(16) -0.0026(13) 0.0022(13) 0.0036(13)
C17 0.0175(14) 0.0180(14) 0.0145(13) -0.0018(10) 0.0025(11) 0.0014(11)
C18 0.0232(16) 0.0174(14) 0.0182(14) 0.0015(11) 0.0032(12) 0.0026(11)
C19 0.0284(17) 0.0233(15) 0.0207(15) 0.0014(12) -0.0064(13) 0.0021(13)
C20 0.0264(17) 0.0246(16) 0.0224(15) -0.0050(12) -0.0033(13) -0.0036(13)
C21 0.0221(16) 0.0201(15) 0.0203(15) -0.0035(11) 0.0039(12) 0.0008(12)
C22 0.0204(15) 0.0196(14) 0.0152(13) 0.0015(11) 0.0025(11) 0.0003(12)
C23 0.0305(18) 0.0192(15) 0.0238(15) 0.0029(12) -0.0054(13) 0.0031(13)
C24 0.0309(18) 0.0241(16) 0.0250(16) -0.0010(12) 0.0026(14) -0.0059(13)

loop_
_atom_type_symbol
_atom_type_description
_atom_type_scat_dispersion_real
_atom_type_scat_dispersion_imag
_atom_type_scat_source
C C 0.0033 0.0016 'International Tables Vol C Tables 4.2.6.8 and 6.1.1.4'
H H 0.0000 0.0000 'International Tables Vol C Tables 4.2.6.8 and 6.1.1.4'
F F 0.0171 0.0103 'International Tables Vol C Tables 4.2.6.8 and 6.1.1.4'
Si Si 0.0817 0.0704 'International Tables Vol C Tables 4.2.6.8 and 6.1.1.4'

loop_
_geom_angle_atom_site_label_1
_geom_angle_atom_site_label_2
_geom_angle_atom_site_label_3
_geom_angle
_geom_angle_publ_flag
F1 Si1 C9 107.38(11) y
F1 Si1 C17 108.35(11) y
C9 Si1 C17 111.61(12) y
F1 Si1 C1 102.27(11) y
C9 Si1 C1 116.84(12) y
C17 Si1 C1 109.67(12) y
C6 C1 C2 116.4(3) y
C6 C1 Si1 114.9(2) y
C2 C1 Si1 128.7(2) y
C3 C2 C1 121.5(3) y
C3 C2 C7 117.6(3) y
C1 C2 C7 121.0(3) y
C4 C3 C2 120.7(3) y
C4 C3 H3A 119.6 ?
C2 C3 H3A 119.6 ?
C3 C4 C5 119.0(3) y
C3 C4 H4A 120.5 ?
C5 C4 H4A 120.5 ?
C4 C5 C6 120.3(3) y
C4 C5 C8 120.0(3) y
C6 C5 C8 119.7(3) y
C5 C6 C1 122.1(3) y
C5 C6 H6A 119.0 ?
C1 C6 H6A 119.0 ?
F2B C7 F3A 86.6(3) ?
F2B C7 F4A 105.7(4) ?
F3A C7 F4A 114.8(4) ?
F2B C7 F4B 116.1(4) ?
F3A C7 F4B 110.6(4) ?
F4A C7 F4B 10.9(4) ?
F2B C7 F3B 106.7(3) ?
F3A C7 F3B 20.5(2) ?
F4A C7 F3B 104.0(4) ?
F4B C7 F3B 97.1(3) ?
F2B C7 F2A 17.1(3) ?
F3A C7 F2A 103.3(3) ?
F4A C7 F2A 95.0(4) ?
F4B C7 F2A 105.9(4) ?
F3B C7 F2A 123.0(3) ?
F2B C7 C2 115.1(3) ?
F3A C7 C2 116.1(3) ?
F4A C7 C2 114.9(3) ?
F4B C7 C2 110.5(3) ?
F3B C7 C2 109.6(3) ?
F2A C7 C2 109.7(3) ?
F6B C8 F7C 124.0(6) ?
F6B C8 F5C 66.4(6) ?
F7C C8 F5C 107.5(6) ?
F6B C8 F7A 117.0(5) ?
F7C C8 F7A 20.5(4) ?
F5C C8 F7A 124.6(5) ?
F6B C8 F5B 108.1(6) ?
F7C C8 F5B 62.3(5) ?
F5C C8 F5B 49.6(5) ?
F7A C8 F5B 82.6(5) ?
F6B C8 F5A 86.3(5) ?
F7C C8 F5A 86.4(5) ?
F5C C8 F5A 23.3(4) ?
F7A C8 F5A 105.6(5) ?
F5B C8 F5A 26.2(4) ?
F6B C8 F6A 21.6(4) ?
F7C C8 F6A 118.9(5) ?
F5C C8 F6A 88.0(5) ?
F7A C8 F6A 105.1(5) ?
F5B C8 F6A 126.6(6) ?
F5A C8 F6A 107.2(5) ?
F6B C8 F6C 37.9(5) ?
F7C C8 F6C 107.9(6) ?
F5C C8 F6C 103.9(6) ?
F7A C8 F6C 91.4(5) ?
F5B C8 F6C 135.4(6) ?
F5A C8 F6C 121.1(5) ?
F6A C8 F6C 16.8(5) ?
F6B C8 F7B 107.9(6) ?
F7C C8 F7B 40.9(5) ?
F5C C8 F7B 140.5(5) ?
F7A C8 F7B 20.4(4) ?
F5B C8 F7B 102.9(5) ?
F5A C8 F7B 124.7(5) ?
F6A C8 F7B 91.2(5) ?
F6C C8 F7B 75.5(6) ?
F6B C8 C5 117.7(5) ?
F7C C8 C5 115.9(5) ?
F5C C8 C5 111.0(4) ?
F7A C8 C5 112.8(4) ?
F5B C8 C5 113.2(4) ?
F5A C8 C5 113.8(3) ?
F6A C8 C5 111.7(3) ?
F6C C8 C5 109.9(5) ?
F7B C8 C5 105.9(4) ?
C10 C9 C14 115.8(2) y
C10 C9 Si1 127.0(2) y
C14 C9 Si1 117.0(2) y
C11 C10 C9 122.2(3) y
C11 C10 C15 116.5(2) y
C9 C10 C15 121.2(2) y
C12 C11 C10 120.2(3) y
C12 C11 H11A 119.9 ?
C10 C11 H11A 119.9 ?
C13 C12 C11 119.2(3) y
C13 C12 H12A 120.4 ?
C11 C12 H12A 120.4 ?
C12 C13 C14 120.8(3) y
C12 C13 C16 119.7(3) y
C14 C13 C16 119.4(3) y
C13 C14 C9 121.7(3) y
C13 C14 H14A 119.1 ?
C9 C14 H14A 119.1 ?
F9 C15 F10 106.6(2) y
F9 C15 F8 107.0(2) y
F10 C15 F8 106.2(2) y
F9 C15 C10 112.5(2) y
F10 C15 C10 112.0(2) y
F8 C15 C10 112.1(2) y
F12B C16 F13A 83.9(4) ?
F12B C16 F11B 107.7(4) ?
F13A C16 F11B 120.1(4) ?
F12B C16 F11A 119.4(4) ?
F13A C16 F11A 108.1(4) ?
F11B C16 F11A 16.2(3) ?
F12B C16 F13B 106.0(4) ?
F13A C16 F13B 22.9(2) ?
F11B C16 F13B 106.4(3) ?
F11A C16 F13B 91.6(3) ?
F12B C16 F12A 21.0(2) ?
F13A C16 F12A 104.4(3) ?
F11B C16 F12A 92.9(3) ?
F11A C16 F12A 107.3(3) ?
F13B C16 F12A 125.7(3) ?
F12B C16 C13 115.1(3) ?
F13A C16 C13 114.8(3) ?
F11B C16 C13 112.1(3) ?
F11A C16 C13 112.3(3) ?
F13B C16 C13 109.0(3) ?
F12A C16 C13 109.4(3) ?
C22 C17 C18 115.6(2) y
C22 C17 Si1 117.1(2) y
C18 C17 Si1 127.3(2) y
C19 C18 C17 121.6(3) y
C19 C18 C23 115.0(3) y
C17 C18 C23 123.4(3) y
C20 C19 C18 121.0(3) y
C20 C19 H19A 119.5 ?
C18 C19 H19A 119.5 ?
C19 C20 C21 118.8(3) y
C19 C20 H20A 120.6 ?
C21 C20 H20A 120.6 ?
C22 C21 C20 120.6(3) y
C22 C21 C24 118.5(3) y
C20 C21 C24 120.9(3) y
C21 C22 C17 122.4(3) y
C21 C22 H22A 118.8 ?
C17 C22 H22A 118.8 ?
F15 C23 F14 107.2(2) y
F15 C23 F16 106.4(2) y
F14 C23 F16 106.0(2) y
F15 C23 C18 111.5(3) y
F14 C23 C18 113.5(2) y
F16 C23 C18 111.8(2) y
F19A C24 F18B 88.2(3) ?
F19A C24 F17A 107.5(4) ?
F18B C24 F17A 120.2(4) ?
F19A C24 F17B 122.4(4) ?
F18B C24 F17B 106.2(4) ?
F17A C24 F17B 18.9(3) ?
F19A C24 F18A 108.8(4) ?
F18B C24 F18A 21.1(2) ?
F17A C24 F18A 107.7(4) ?
F17B C24 F18A 90.7(3) ?
F19A C24 F19B 20.1(3) ?
F18B C24 F19B 105.2(4) ?
F17A C24 F19B 89.4(4) ?
F17B C24 F19B 106.2(4) ?
F18A C24 F19B 124.2(4) ?
F19A C24 C21 111.0(3) ?
F18B C24 C21 115.1(3) ?
F17A C24 C21 111.8(3) ?
F17B C24 C21 111.8(3) ?
F18A C24 C21 110.0(3) ?
F19B C24 C21 111.6(3) ?

loop_
_geom_bond_atom_site_label_1
_geom_bond_atom_site_label_2
_geom_bond_distance
_geom_bond_publ_flag
Si1 F1 1.5934(17) y
Si1 C9 1.881(3) y
Si1 C17 1.883(3) y
Si1 C1 1.890(3) y
F2A C7 1.449(5) ?
F3A C7 1.288(5) ?
F4A C7 1.325(6) ?
F2B C7 1.250(5) ?
F3B C7 1.419(5) ?
F4B C7 1.371(6) ?
F5A C8 1.366(6) ?
F6A C8 1.381(7) ?
F7A C8 1.342(6) ?
F5B C8 1.345(8) ?
F6B C8 1.235(9) ?
F7B C8 1.423(8) ?
F5C C8 1.314(8) ?
F6C C8 1.412(10) ?
F7C C8 1.294(8) ?
F8 C15 1.343(3) y
F9 C15 1.335(3) y
F10 C15 1.337(3) y
F11A C16 1.345(5) ?
F12A C16 1.419(5) ?
F13A C16 1.302(5) ?
F11B C16 1.337(5) ?
F12B C16 1.285(5) ?
F13B C16 1.394(5) ?
F14 C23 1.337(4) y
F15 C23 1.337(4) y
F16 C23 1.339(3) y
F17A C24 1.329(5) ?
F18A C24 1.378(6) ?
F19A C24 1.317(5) ?
F17B C24 1.342(5) ?
F18B C24 1.319(5) ?
F19B C24 1.383(6) ?
C1 C6 1.399(4) y
C1 C2 1.408(4) y
C2 C3 1.391(4) y
C2 C7 1.494(4) y
C3 C4 1.380(4) y
C3 H3A 0.9500 ?
C4 C5 1.384(4) y
C4 H4A 0.9500 ?
C5 C6 1.389(4) y
C5 C8 1.498(4) y
C6 H6A 0.9500 ?
C9 C10 1.403(4) y
C9 C14 1.409(4) y
C10 C11 1.389(4) y
C10 C15 1.505(4) y
C11 C12 1.379(4) y
C11 H11A 0.9500 ?
C12 C13 1.379(4) y
C12 H12A 0.9500 ?
C13 C14 1.383(4) y
C13 C16 1.499(4) y
C14 H14A 0.9500 ?
C17 C22 1.398(4) y
C17 C18 1.417(4) y
C18 C19 1.387(4) y
C18 C23 1.502(4) y
C19 C20 1.374(4) y
C19 H19A 0.9500 ?
C20 C21 1.384(4) y
C20 H20A 0.9500 ?
C21 C22 1.381(4) y
C21 C24 1.497(4) y
C22 H22A 0.9500 ?
